data_4102833
loop_
_publ_author_name
'Xiaoqiang Shen'
'Gavin O. Jones'
'Donald A. Watson'
'Brijesh Bhayana'
'Stephen L. Buchwald'

_publ_section_title
;
 Enantioselective Synthesis of Axially Chiral Biaryls by the Pd-Catalyzed
 Suzuki-Miyaura Reaction: Substrate Scope and Quantum Mechanical
 Investigations
;
_journal_name_full 'Journal of the American Chemical Society'
_journal_page_first 11278
_journal_page_last 11287
_journal_paper_doi 10.1021/ja104297g
_journal_volume 132
_journal_year 2010
_chemical_formula_sum 'C28 H27 N O'
_chemical_formula_weight 393.51
_chemical_name_systematic
; 
 ? 
;
_space_group_IT_number 4
_symmetry_cell_setting monoclinic
_symmetry_space_group_name_Hall 'P 2yb'
_symmetry_space_group_name_H-M 'P 1 21 1'
_atom_sites_solution_hydrogens geom
_atom_sites_solution_primary direct
_atom_sites_solution_secondary difmap
_audit_creation_method SHELXL-97
_cell_angle_alpha 90.00
_cell_angle_beta 99.5120(10)
_cell_angle_gamma 90.00
_cell_formula_units_Z 4
_cell_length_a 7.7210(2)
_cell_length_b 16.4788(4)
_cell_length_c 17.0606(4)
_cell_measurement_reflns_used 9684
_cell_measurement_temperature 100(2)
_cell_measurement_theta_max 68.46
_cell_measurement_theta_min 2.63
_cell_volume 2140.82(9)
_computing_cell_refinement 'SAINT 7.46A (Bruker-AXS, 2009)'
_computing_data_collection 'APEX2 v2009.3.0 (Bruker-AXS, 2009)'
_computing_data_reduction 'SAINT 7.46A (Bruker-AXS, 2009)'
_computing_molecular_graphics 'Bruker SHELXTL'
_computing_publication_material 'Bruker SHELXTL'
_computing_structure_refinement 'SHELXL-97 (Sheldrick, 2008)'
_computing_structure_solution 'SHELXS-97 (Sheldrick, 2008)'
_diffrn_ambient_temperature 100(2)
_diffrn_detector_area_resol_mean 8.3
_diffrn_measured_fraction_theta_full 0.992
_diffrn_measured_fraction_theta_max 0.992
_diffrn_measurement_device_type 'Bruker Smart APEX CCD'
_diffrn_measurement_method 'omega and phi scans'
_diffrn_radiation_monochromator graphite
_diffrn_radiation_source 'fine-focus sealed tube'
_diffrn_radiation_type CuK\a
_diffrn_radiation_wavelength 1.54178
_diffrn_reflns_av_R_equivalents 0.0224
_diffrn_reflns_av_sigmaI/netI 0.0141
_diffrn_reflns_limit_h_max 9
_diffrn_reflns_limit_h_min -9
_diffrn_reflns_limit_k_max 19
_diffrn_reflns_limit_k_min -19
_diffrn_reflns_limit_l_max 17
_diffrn_reflns_limit_l_min -20
_diffrn_reflns_number 41292
_diffrn_reflns_theta_full 67.73
_diffrn_reflns_theta_max 67.73
_diffrn_reflns_theta_min 2.63
_exptl_absorpt_coefficient_mu 0.563
_exptl_absorpt_correction_T_max 0.8493
_exptl_absorpt_correction_T_min 0.8062
_exptl_absorpt_correction_type multi-scan
_exptl_absorpt_process_details 'SADABS (Sheldrick, 2009)'
_exptl_crystal_colour colourless
_exptl_crystal_density_diffrn 1.221
_exptl_crystal_density_method 'not measured'
_exptl_crystal_description block
_exptl_crystal_F_000 840
_exptl_crystal_size_max 0.40
_exptl_crystal_size_mid 0.30
_exptl_crystal_size_min 0.30
_refine_diff_density_max 0.129
_refine_diff_density_min -0.206
_refine_diff_density_rms 0.042
_refine_ls_abs_structure_details 'Flack H D (1983), Acta Cryst. A39, 876-881'
_refine_ls_abs_structure_Flack -0.01(14)
_refine_ls_extinction_method none
_refine_ls_goodness_of_fit_ref 1.034
_refine_ls_hydrogen_treatment mixed
_refine_ls_matrix_type full
_refine_ls_number_parameters 554
_refine_ls_number_reflns 7482
_refine_ls_number_restraints 1
_refine_ls_restrained_S_all 1.034
_refine_ls_R_factor_all 0.0281
_refine_ls_R_factor_gt 0.0278
_refine_ls_shift/su_max 0.001
_refine_ls_shift/su_mean 0.000
_refine_ls_structure_factor_coef Fsqd
_refine_ls_weighting_details 'calc w=1/[\s^2^(Fo^2^)+(0.0472P)^2^+0.3419P] where P=(Fo^2^+2Fc^2^)/3'
_refine_ls_weighting_scheme calc
_refine_ls_wR_factor_gt 0.0735
_refine_ls_wR_factor_ref 0.0737
_reflns_number_gt 7424
_reflns_number_total 7482
_reflns_threshold_expression >2sigma(I)
_cod_data_source_file ja104297g_si_004.cif
_cod_data_source_block d09041
_cod_database_code 4102833

loop_
_symmetry_equiv_pos_as_xyz
'x, y, z'
'-x, y+1/2, -z'

loop_
_atom_site_label
_atom_site_type_symbol
_atom_site_fract_x
_atom_site_fract_y
_atom_site_fract_z
_atom_site_U_iso_or_equiv
_atom_site_adp_type
_atom_site_occupancy
_atom_site_symmetry_multiplicity
_atom_site_calc_flag
_atom_site_refinement_flags
O1 O 0.28023(12) 0.74506(5) 0.18666(6) 0.0248(2) Uani 1 1 d .
N1 N 0.50452(14) 0.76034(6) 0.11791(6) 0.0172(2) Uani 1 1 d .
H1 H 0.586(2) 0.7365(10) 0.0970(9) 0.021 Uiso 1 1 d .
C1 C 0.40173(15) 0.71539(7) 0.15801(7) 0.0165(2) Uani 1 1 d .
C2 C 0.44442(15) 0.62575(7) 0.16838(7) 0.0156(2) Uani 1 1 d .
C3 C 0.37601(15) 0.58701(8) 0.22963(7) 0.0174(2) Uani 1 1 d .
H3 H 0.3105 0.6179 0.2615 0.021 Uiso 1 1 calc R
C4 C 0.40133(16) 0.50478(8) 0.24499(7) 0.0194(2) Uani 1 1 d .
H4 H 0.3546 0.4805 0.2875 0.023 Uiso 1 1 calc R
C5 C 0.49465(15) 0.45769(7) 0.19867(7) 0.0188(3) Uani 1 1 d .
C6 C 0.52110(19) 0.36802(8) 0.21316(9) 0.0277(3) Uani 1 1 d .
H6A H 0.6438 0.3577 0.2366 0.042 Uiso 1 1 calc R
H6B H 0.4927 0.3388 0.1626 0.042 Uiso 1 1 calc R
H6C H 0.4440 0.3493 0.2497 0.042 Uiso 1 1 calc R
C7 C 0.56502(15) 0.49603(8) 0.13799(7) 0.0180(2) Uani 1 1 d .
H7 H 0.6299 0.4646 0.1062 0.022 Uiso 1 1 calc R
C8 C 0.54319(14) 0.57870(7) 0.12251(7) 0.0150(2) Uani 1 1 d .
C9 C 0.62466(15) 0.61064(7) 0.05467(7) 0.0151(2) Uani 1 1 d .
C10 C 0.51805(15) 0.61791(7) -0.02199(7) 0.0153(2) Uani 1 1 d .
C11 C 0.33738(16) 0.59625(7) -0.03618(7) 0.0167(2) Uani 1 1 d .
H11 H 0.2845 0.5765 0.0065 0.020 Uiso 1 1 calc R
C12 C 0.23769(15) 0.60333(7) -0.11026(8) 0.0191(3) Uani 1 1 d .
H12 H 0.1174 0.5880 -0.1185 0.023 Uiso 1 1 calc R
C13 C 0.31359(16) 0.63342(8) -0.17443(8) 0.0201(3) Uani 1 1 d .
H13 H 0.2444 0.6385 -0.2257 0.024 Uiso 1 1 calc R
C14 C 0.48715(16) 0.65517(7) -0.16247(8) 0.0187(2) Uani 1 1 d .
H14 H 0.5370 0.6754 -0.2059 0.022 Uiso 1 1 calc R
C15 C 0.59404(16) 0.64817(7) -0.08679(7) 0.0161(2) Uani 1 1 d .
C16 C 0.77373(16) 0.67126(8) -0.07283(7) 0.0189(2) Uani 1 1 d .
H16 H 0.8252 0.6933 -0.1150 0.023 Uiso 1 1 calc R
C17 C 0.87310(15) 0.66207(7) 0.00050(8) 0.0187(3) Uani 1 1 d .
H17 H 0.9933 0.6775 0.0083 0.022 Uiso 1 1 calc R
C18 C 0.80166(15) 0.63001(7) 0.06559(7) 0.0166(2) Uani 1 1 d .
C19 C 0.92193(16) 0.61778(8) 0.14381(7) 0.0207(3) Uani 1 1 d .
H19A H 0.8530 0.6190 0.1872 0.031 Uiso 1 1 calc R
H19B H 1.0099 0.6612 0.1516 0.031 Uiso 1 1 calc R
H19C H 0.9810 0.5652 0.1435 0.031 Uiso 1 1 calc R
C20 C 0.48167(16) 0.84775(7) 0.09941(8) 0.0207(3) Uani 1 1 d .
C21 C 0.49679(19) 0.89728(8) 0.17631(9) 0.0288(3) Uani 1 1 d .
H21A H 0.3949 0.8863 0.2021 0.043 Uiso 1 1 calc R
H21B H 0.5007 0.9552 0.1638 0.043 Uiso 1 1 calc R
H21C H 0.6045 0.8820 0.2121 0.043 Uiso 1 1 calc R
C22 C 0.63517(18) 0.87006(8) 0.05615(9) 0.0261(3) Uani 1 1 d .
H22A H 0.7466 0.8622 0.0922 0.039 Uiso 1 1 calc R
H22B H 0.6244 0.9270 0.0394 0.039 Uiso 1 1 calc R
H22C H 0.6321 0.8352 0.0094 0.039 Uiso 1 1 calc R
C23 C 0.30822(17) 0.86206(7) 0.04165(8) 0.0206(3) Uani 1 1 d .
C24 C 0.19601(18) 0.92622(8) 0.05084(9) 0.0284(3) Uani 1 1 d .
H24 H 0.2216 0.9608 0.0958 0.034 Uiso 1 1 calc R
C25 C 0.04627(19) 0.94017(9) -0.00549(10) 0.0348(4) Uani 1 1 d .
H25 H -0.0293 0.9840 0.0018 0.042 Uiso 1 1 calc R
C26 C 0.00621(19) 0.89107(9) -0.07175(10) 0.0340(3) Uani 1 1 d .
H26 H -0.0960 0.9009 -0.1099 0.041 Uiso 1 1 calc R
C27 C 0.11822(18) 0.82708(9) -0.08153(9) 0.0287(3) Uani 1 1 d .
H27 H 0.0928 0.7929 -0.1268 0.034 Uiso 1 1 calc R
C28 C 0.26701(17) 0.81287(8) -0.02543(8) 0.0235(3) Uani 1 1 d .
H28 H 0.3421 0.7689 -0.0328 0.028 Uiso 1 1 calc R
O2 O 0.78472(11) 0.84386(5) 0.66725(6) 0.0225(2) Uani 1 1 d .
N2 N 1.03102(13) 0.85495(6) 0.61270(6) 0.0161(2) Uani 1 1 d .
H2 H 1.109(2) 0.8313(10) 0.5961(9) 0.019 Uiso 1 1 d .
C31 C 0.91200(15) 0.81221(7) 0.64479(7) 0.0158(2) Uani 1 1 d .
C32 C 0.94102(15) 0.72148(7) 0.65396(7) 0.0152(2) Uani 1 1 d .
C33 C 0.86018(15) 0.68522(7) 0.71290(7) 0.0162(2) Uani 1 1 d .
H33 H 0.7969 0.7183 0.7440 0.019 Uiso 1 1 calc R
C34 C 0.87017(15) 0.60257(7) 0.72697(7) 0.0176(2) Uani 1 1 d .
H34 H 0.8118 0.5797 0.7666 0.021 Uiso 1 1 calc R
C35 C 0.96505(16) 0.55254(7) 0.68358(8) 0.0183(3) Uani 1 1 d .
C36 C 0.98113(18) 0.46273(8) 0.69999(9) 0.0250(3) Uani 1 1 d .
H36A H 1.0522 0.4377 0.6639 0.038 Uiso 0.50 1 calc PR
H36B H 0.8640 0.4381 0.6916 0.038 Uiso 0.50 1 calc PR
H36C H 1.0377 0.4539 0.7551 0.038 Uiso 0.50 1 calc PR
H36D H 0.9170 0.4488 0.7432 0.038 Uiso 0.50 1 calc PR
H36E H 1.1053 0.4484 0.7155 0.038 Uiso 0.50 1 calc PR
H36F H 0.9315 0.4326 0.6520 0.038 Uiso 0.50 1 calc PR
C37 C 1.04539(15) 0.58841(7) 0.62440(7) 0.0167(2) Uani 1 1 d .
H37 H 1.1098 0.5550 0.5941 0.020 Uiso 1 1 calc R
C38 C 1.03422(14) 0.67154(7) 0.60827(7) 0.0144(2) Uani 1 1 d .
C39 C 1.11533(16) 0.70203(7) 0.53944(7) 0.0151(2) Uani 1 1 d .
C40 C 1.00641(15) 0.70948(7) 0.46335(7) 0.0157(2) Uani 1 1 d .
C41 C 0.82448(16) 0.69031(7) 0.45041(7) 0.0168(2) Uani 1 1 d .
H41 H 0.7720 0.6712 0.4935 0.020 Uiso 1 1 calc R
C42 C 0.72326(16) 0.69885(8) 0.37695(8) 0.0201(3) Uani 1 1 d .
H42 H 0.6020 0.6854 0.3695 0.024 Uiso 1 1 calc R
C43 C 0.79855(17) 0.72768(8) 0.31215(8) 0.0218(3) Uani 1 1 d .
H43 H 0.7274 0.7342 0.2615 0.026 Uiso 1 1 calc R
C44 C 0.97368(17) 0.74629(7) 0.32213(8) 0.0200(3) Uani 1 1 d .
H44 H 1.0233 0.7650 0.2780 0.024 Uiso 1 1 calc R
C45 C 1.08187(16) 0.73808(7) 0.39738(7) 0.0169(2) Uani 1 1 d .
C46 C 1.26272(16) 0.75864(7) 0.40958(8) 0.0196(3) Uani 1 1 d .
H46 H 1.3142 0.7780 0.3663 0.024 Uiso 1 1 calc R
C47 C 1.36368(15) 0.75092(7) 0.48290(8) 0.0185(2) Uani 1 1 d .
H47 H 1.4843 0.7655 0.4898 0.022 Uiso 1 1 calc R
C48 C 1.29198(15) 0.72158(7) 0.54908(7) 0.0164(2) Uani 1 1 d .
C49 C 1.41124(16) 0.71254(8) 0.62814(8) 0.0203(3) Uani 1 1 d .
H49A H 1.3474 0.7278 0.6710 0.030 Uiso 1 1 calc R
H49B H 1.5137 0.7479 0.6295 0.030 Uiso 1 1 calc R
H49C H 1.4501 0.6560 0.6353 0.030 Uiso 1 1 calc R
C50 C 1.01581(15) 0.94252(7) 0.59382(7) 0.0179(3) Uani 1 1 d .
C51 C 1.04299(17) 0.99207(8) 0.67085(8) 0.0219(3) Uani 1 1 d .
H51A H 0.9494 0.9794 0.7013 0.033 Uiso 1 1 calc R
H51B H 1.0398 1.0501 0.6580 0.033 Uiso 1 1 calc R
H51C H 1.1571 0.9784 0.7025 0.033 Uiso 1 1 calc R
C52 C 1.16569(16) 0.96096(8) 0.54742(8) 0.0216(3) Uani 1 1 d .
H52A H 1.2786 0.9489 0.5808 0.032 Uiso 1 1 calc R
H52B H 1.1619 1.0184 0.5324 0.032 Uiso 1 1 calc R
H52C H 1.1521 0.9273 0.4994 0.032 Uiso 1 1 calc R
C53 C 0.83835(15) 0.95830(7) 0.53993(7) 0.0170(2) Uani 1 1 d .
C54 C 0.78616(16) 0.90797(7) 0.47439(8) 0.0202(3) Uani 1 1 d .
H54 H 0.8585 0.8635 0.4651 0.024 Uiso 1 1 calc R
C55 C 0.63001(18) 0.92185(8) 0.42252(8) 0.0248(3) Uani 1 1 d .
H55 H 0.5969 0.8872 0.3781 0.030 Uiso 1 1 calc R
C56 C 0.52210(17) 0.98653(8) 0.43561(8) 0.0261(3) Uani 1 1 d .
H56 H 0.4152 0.9961 0.4005 0.031 Uiso 1 1 calc R
C57 C 0.57269(17) 1.03656(8) 0.50048(9) 0.0247(3) Uani 1 1 d .
H57 H 0.4994 1.0806 0.5100 0.030 Uiso 1 1 calc R
C58 C 0.73005(16) 1.02318(7) 0.55217(8) 0.0194(2) Uani 1 1 d .
H58 H 0.7636 1.0586 0.5960 0.023 Uiso 1 1 calc R

loop_
_atom_site_aniso_label
_atom_site_aniso_U_11
_atom_site_aniso_U_22
_atom_site_aniso_U_33
_atom_site_aniso_U_23
_atom_site_aniso_U_13
_atom_site_aniso_U_12
O1 0.0252(5) 0.0185(4) 0.0339(5) 0.0013(4) 0.0145(4) 0.0023(4)
N1 0.0181(5) 0.0147(5) 0.0198(5) -0.0001(4) 0.0057(4) 0.0013(4)
C1 0.0171(6) 0.0174(6) 0.0148(6) -0.0014(4) 0.0023(4) -0.0003(5)
C2 0.0140(5) 0.0168(6) 0.0154(6) -0.0005(4) 0.0005(4) -0.0023(4)
C3 0.0154(5) 0.0204(6) 0.0169(6) -0.0010(5) 0.0044(4) -0.0001(5)
C4 0.0182(6) 0.0218(6) 0.0188(6) 0.0045(5) 0.0052(4) -0.0031(5)
C5 0.0177(6) 0.0186(6) 0.0195(6) 0.0035(5) 0.0015(5) -0.0011(5)
C6 0.0324(7) 0.0201(6) 0.0334(8) 0.0069(6) 0.0140(6) 0.0023(5)
C7 0.0168(6) 0.0186(6) 0.0189(6) -0.0006(5) 0.0038(4) 0.0018(5)
C8 0.0128(5) 0.0175(6) 0.0136(6) 0.0008(4) -0.0007(4) -0.0019(4)
C9 0.0180(6) 0.0115(5) 0.0166(6) -0.0004(4) 0.0051(4) 0.0014(4)
C10 0.0167(6) 0.0112(5) 0.0184(6) -0.0013(4) 0.0040(4) 0.0014(4)
C11 0.0177(6) 0.0151(6) 0.0181(6) 0.0004(4) 0.0057(4) -0.0009(4)
C12 0.0157(6) 0.0189(6) 0.0222(7) -0.0007(5) 0.0016(5) -0.0010(5)
C13 0.0209(6) 0.0211(6) 0.0171(6) 0.0006(5) -0.0004(5) 0.0013(5)
C14 0.0218(6) 0.0195(6) 0.0157(6) 0.0012(5) 0.0059(5) 0.0003(5)
C15 0.0178(6) 0.0137(5) 0.0175(6) -0.0011(4) 0.0050(4) 0.0011(4)
C16 0.0203(6) 0.0209(6) 0.0172(6) 0.0000(5) 0.0079(5) -0.0015(5)
C17 0.0135(5) 0.0205(6) 0.0226(6) -0.0018(5) 0.0046(4) -0.0020(5)
C18 0.0158(6) 0.0155(6) 0.0187(6) -0.0010(5) 0.0033(4) 0.0009(4)
C19 0.0177(6) 0.0252(6) 0.0187(6) 0.0007(5) 0.0019(5) -0.0010(5)
C20 0.0231(6) 0.0145(6) 0.0253(7) 0.0003(5) 0.0059(5) -0.0006(5)
C21 0.0352(7) 0.0187(6) 0.0324(8) -0.0040(6) 0.0052(6) -0.0018(6)
C22 0.0238(6) 0.0194(6) 0.0355(8) 0.0053(5) 0.0062(5) -0.0028(5)
C23 0.0222(6) 0.0153(6) 0.0261(7) 0.0062(5) 0.0095(5) -0.0005(5)
C24 0.0314(7) 0.0197(6) 0.0364(8) 0.0043(6) 0.0122(6) 0.0032(6)
C25 0.0268(7) 0.0283(8) 0.0518(10) 0.0121(7) 0.0143(7) 0.0096(6)
C26 0.0212(6) 0.0322(8) 0.0472(9) 0.0161(7) 0.0014(6) 0.0002(6)
C27 0.0267(7) 0.0251(7) 0.0336(8) 0.0065(6) 0.0034(6) -0.0051(5)
C28 0.0231(6) 0.0186(6) 0.0294(7) 0.0045(5) 0.0060(5) 0.0004(5)
O2 0.0245(4) 0.0173(4) 0.0289(5) 0.0019(4) 0.0140(4) 0.0032(4)
N2 0.0157(5) 0.0138(5) 0.0201(5) 0.0000(4) 0.0066(4) 0.0029(4)
C31 0.0173(6) 0.0168(6) 0.0136(6) -0.0012(5) 0.0038(4) 0.0018(5)
C32 0.0144(5) 0.0162(6) 0.0146(6) 0.0005(4) 0.0013(4) 0.0000(4)
C33 0.0155(5) 0.0192(6) 0.0140(6) -0.0006(4) 0.0028(4) 0.0003(5)
C34 0.0164(5) 0.0211(6) 0.0151(6) 0.0035(5) 0.0021(4) -0.0020(5)
C35 0.0178(6) 0.0179(6) 0.0182(6) 0.0012(5) 0.0001(4) -0.0014(5)
C36 0.0321(7) 0.0176(6) 0.0270(7) 0.0035(5) 0.0098(5) 0.0004(5)
C37 0.0173(5) 0.0167(6) 0.0160(6) -0.0027(4) 0.0021(4) 0.0007(4)
C38 0.0114(5) 0.0173(6) 0.0137(6) -0.0004(5) -0.0003(4) -0.0004(4)
C39 0.0173(6) 0.0113(5) 0.0171(6) -0.0032(4) 0.0040(4) 0.0017(4)
C40 0.0177(6) 0.0116(5) 0.0185(6) -0.0020(4) 0.0055(5) 0.0014(4)
C41 0.0187(6) 0.0147(6) 0.0177(6) -0.0019(4) 0.0048(5) 0.0009(5)
C42 0.0183(6) 0.0191(6) 0.0221(7) -0.0044(5) 0.0009(5) 0.0012(5)
C43 0.0254(6) 0.0208(6) 0.0171(6) -0.0024(5) -0.0028(5) 0.0046(5)
C44 0.0264(6) 0.0170(6) 0.0175(6) -0.0001(5) 0.0066(5) 0.0013(5)
C45 0.0207(6) 0.0129(5) 0.0177(6) -0.0018(5) 0.0053(5) 0.0026(5)
C46 0.0219(6) 0.0183(6) 0.0214(6) 0.0004(5) 0.0113(5) 0.0002(5)
C47 0.0150(6) 0.0183(6) 0.0231(7) -0.0015(5) 0.0058(5) 0.0002(5)
C48 0.0171(6) 0.0133(6) 0.0192(6) -0.0018(4) 0.0041(5) 0.0020(4)
C49 0.0172(6) 0.0224(6) 0.0208(6) -0.0026(5) 0.0018(5) -0.0011(5)
C50 0.0190(6) 0.0130(6) 0.0227(7) 0.0003(5) 0.0060(5) 0.0000(5)
C51 0.0208(6) 0.0194(6) 0.0248(7) -0.0028(5) 0.0014(5) 0.0006(5)
C52 0.0188(6) 0.0181(6) 0.0289(7) 0.0025(5) 0.0071(5) -0.0019(5)
C53 0.0181(6) 0.0152(5) 0.0191(6) 0.0045(5) 0.0077(4) -0.0012(4)
C54 0.0227(6) 0.0162(6) 0.0228(7) 0.0012(5) 0.0067(5) 0.0002(5)
C55 0.0277(7) 0.0222(7) 0.0236(7) 0.0026(5) 0.0020(5) -0.0047(5)
C56 0.0192(6) 0.0264(7) 0.0318(8) 0.0100(6) 0.0020(5) -0.0019(5)
C57 0.0200(6) 0.0207(6) 0.0355(8) 0.0084(5) 0.0109(5) 0.0036(5)
C58 0.0214(6) 0.0153(6) 0.0233(7) 0.0032(5) 0.0091(5) -0.0006(5)

loop_
_atom_type_symbol
_atom_type_description
_atom_type_scat_dispersion_real
_atom_type_scat_dispersion_imag
_atom_type_scat_source
C C 0.0181 0.0091 'International Tables Vol C Tables 4.2.6.8 and 6.1.1.4'
H H 0.0000 0.0000 'International Tables Vol C Tables 4.2.6.8 and 6.1.1.4'
N N 0.0311 0.0180 'International Tables Vol C Tables 4.2.6.8 and 6.1.1.4'
O O 0.0492 0.0322 'International Tables Vol C Tables 4.2.6.8 and 6.1.1.4'

loop_
_geom_angle_atom_site_label_1
_geom_angle_atom_site_label_2
_geom_angle_atom_site_label_3
_geom_angle
C1 N1 C20 125.62(11)
C1 N1 H1 119.2(10)
C20 N1 H1 115.0(10)
O1 C1 N1 122.30(11)
O1 C1 C2 120.43(11)
N1 C1 C2 117.26(10)
C3 C2 C8 117.93(11)
C3 C2 C1 115.42(11)
C8 C2 C1 126.65(11)
C4 C3 C2 121.82(11)
C4 C3 H3 119.1
C2 C3 H3 119.1
C3 C4 C5 120.50(11)
C3 C4 H4 119.7
C5 C4 H4 119.7
C4 C5 C7 118.05(11)
C4 C5 C6 121.54(11)
C7 C5 C6 120.42(11)
C5 C6 H6A 109.5
C5 C6 H6B 109.5
H6A C6 H6B 109.5
C5 C6 H6C 109.5
H6A C6 H6C 109.5
H6B C6 H6C 109.5
C8 C7 C5 122.22(11)
C8 C7 H7 118.9
C5 C7 H7 118.9
C7 C8 C2 119.46(11)
C7 C8 C9 115.86(11)
C2 C8 C9 124.65(11)
C18 C9 C10 120.61(11)
C18 C9 C8 120.45(11)
C10 C9 C8 118.89(10)
C11 C10 C15 118.31(11)
C11 C10 C9 122.33(11)
C15 C10 C9 119.36(10)
C12 C11 C10 121.39(11)
C12 C11 H11 119.3
C10 C11 H11 119.3
C11 C12 C13 120.12(11)
C11 C12 H12 119.9
C13 C12 H12 119.9
C14 C13 C12 119.80(11)
C14 C13 H13 120.1
C12 C13 H13 120.1
C13 C14 C15 121.50(11)
C13 C14 H14 119.2
C15 C14 H14 119.2
C14 C15 C16 122.45(11)
C14 C15 C10 118.88(11)
C16 C15 C10 118.67(11)
C17 C16 C15 120.67(11)
C17 C16 H16 119.7
C15 C16 H16 119.7
C16 C17 C18 121.74(11)
C16 C17 H17 119.1
C18 C17 H17 119.1
C9 C18 C17 118.83(11)
C9 C18 C19 122.52(11)
C17 C18 C19 118.65(10)
C18 C19 H19A 109.5
C18 C19 H19B 109.5
H19A C19 H19B 109.5
C18 C19 H19C 109.5
H19A C19 H19C 109.5
H19B C19 H19C 109.5
N1 C20 C21 110.27(11)
N1 C20 C22 105.10(10)
C21 C20 C22 109.09(11)
N1 C20 C23 110.20(10)
C21 C20 C23 113.60(11)
C22 C20 C23 108.21(10)
C20 C21 H21A 109.5
C20 C21 H21B 109.5
H21A C21 H21B 109.5
C20 C21 H21C 109.5
H21A C21 H21C 109.5
H21B C21 H21C 109.5
C20 C22 H22A 109.5
C20 C22 H22B 109.5
H22A C22 H22B 109.5
C20 C22 H22C 109.5
H22A C22 H22C 109.5
H22B C22 H22C 109.5
C24 C23 C28 118.14(12)
C24 C23 C20 122.30(12)
C28 C23 C20 119.40(11)
C23 C24 C25 120.53(14)
C23 C24 H24 119.7
C25 C24 H24 119.7
C26 C25 C24 120.98(14)
C26 C25 H25 119.5
C24 C25 H25 119.5
C25 C26 C27 118.82(14)
C25 C26 H26 120.6
C27 C26 H26 120.6
C28 C27 C26 120.34(14)
C28 C27 H27 119.8
C26 C27 H27 119.8
C27 C28 C23 121.19(12)
C27 C28 H28 119.4
C23 C28 H28 119.4
C31 N2 C50 124.39(10)
C31 N2 H2 119.3(11)
C50 N2 H2 115.6(11)
O2 C31 N2 122.74(11)
O2 C31 C32 119.91(11)
N2 C31 C32 117.35(10)
C33 C32 C38 118.43(11)
C33 C32 C31 114.75(10)
C38 C32 C31 126.79(11)
C34 C33 C32 121.71(11)
C34 C33 H33 119.1
C32 C33 H33 119.1
C33 C34 C35 120.62(11)
C33 C34 H34 119.7
C35 C34 H34 119.7
C34 C35 C37 117.87(11)
C34 C35 C36 121.09(11)
C37 C35 C36 121.04(11)
C35 C36 H36A 109.5
C35 C36 H36B 109.5
H36A C36 H36B 109.5
C35 C36 H36C 109.5
H36A C36 H36C 109.5
H36B C36 H36C 109.5
C35 C36 H36D 109.5
H36A C36 H36D 141.1
H36B C36 H36D 56.3
H36C C36 H36D 56.3
C35 C36 H36E 109.5
H36A C36 H36E 56.3
H36B C36 H36E 141.1
H36C C36 H36E 56.3
H36D C36 H36E 109.5
C35 C36 H36F 109.5
H36A C36 H36F 56.3
H36B C36 H36F 56.3
H36C C36 H36F 141.1
H36D C36 H36F 109.5
H36E C36 H36F 109.5
C38 C37 C35 122.39(11)
C38 C37 H37 118.8
C35 C37 H37 118.8
C37 C38 C32 118.95(11)
C37 C38 C39 117.44(10)
C32 C38 C39 123.53(11)
C48 C39 C40 120.51(11)
C48 C39 C38 120.90(11)
C40 C39 C38 118.58(10)
C41 C40 C45 118.15(11)
C41 C40 C39 122.67(11)
C45 C40 C39 119.18(11)
C42 C41 C40 121.26(11)
C42 C41 H41 119.4
C40 C41 H41 119.4
C41 C42 C43 120.25(12)
C41 C42 H42 119.9
C43 C42 H42 119.9
C44 C43 C42 120.22(11)
C44 C43 H43 119.9
C42 C43 H43 119.9
C43 C44 C45 120.87(11)
C43 C44 H44 119.6
C45 C44 H44 119.6
C44 C45 C46 121.91(11)
C44 C45 C40 119.24(11)
C46 C45 C40 118.85(11)
C47 C46 C45 120.73(11)
C47 C46 H46 119.6
C45 C46 H46 119.6
C46 C47 C48 121.38(11)
C46 C47 H47 119.3
C48 C47 H47 119.3
C39 C48 C47 119.33(11)
C39 C48 C49 121.78(11)
C47 C48 C49 118.89(10)
C48 C49 H49A 109.5
C48 C49 H49B 109.5
H49A C49 H49B 109.5
C48 C49 H49C 109.5
H49A C49 H49C 109.5
H49B C49 H49C 109.5
N2 C50 C51 109.78(10)
N2 C50 C52 105.41(10)
C51 C50 C52 109.18(10)
N2 C50 C53 108.99(9)
C51 C50 C53 113.84(10)
C52 C50 C53 109.30(10)
C50 C51 H51A 109.5
C50 C51 H51B 109.5
H51A C51 H51B 109.5
C50 C51 H51C 109.5
H51A C51 H51C 109.5
H51B C51 H51C 109.5
C50 C52 H52A 109.5
C50 C52 H52B 109.5
H52A C52 H52B 109.5
C50 C52 H52C 109.5
H52A C52 H52C 109.5
H52B C52 H52C 109.5
C58 C53 C54 118.32(11)
C58 C53 C50 122.43(11)
C54 C53 C50 119.20(11)
C55 C54 C53 121.09(12)
C55 C54 H54 119.5
C53 C54 H54 119.5
C54 C55 C56 120.13(13)
C54 C55 H55 119.9
C56 C55 H55 119.9
C57 C56 C55 119.13(12)
C57 C56 H56 120.4
C55 C56 H56 120.4
C56 C57 C58 120.83(12)
C56 C57 H57 119.6
C58 C57 H57 119.6
C53 C58 C57 120.50(12)
C53 C58 H58 119.8
C57 C58 H58 119.8

loop_
_geom_bond_atom_site_label_1
_geom_bond_atom_site_label_2
_geom_bond_distance
O1 C1 1.2286(15)
N1 C1 1.3513(16)
N1 C20 1.4790(15)
N1 H1 0.868(16)
C1 C2 1.5175(16)
C2 C3 1.4003(17)
C2 C8 1.4114(17)
C3 C4 1.3879(18)
C3 H3 0.9500
C4 C5 1.3905(18)
C4 H4 0.9500
C5 C7 1.3972(17)
C5 C6 1.5066(17)
C6 H6A 0.9800
C6 H6B 0.9800
C6 H6C 0.9800
C7 C8 1.3926(17)
C7 H7 0.9500
C8 C9 1.5009(16)
C9 C18 1.3857(17)
C9 C10 1.4307(16)
C10 C11 1.4214(17)
C10 C15 1.4245(17)
C11 C12 1.3719(17)
C11 H11 0.9500
C12 C13 1.4141(18)
C12 H12 0.9500
C13 C14 1.3695(18)
C13 H13 0.9500
C14 C15 1.4174(17)
C14 H14 0.9500
C15 C16 1.4203(17)
C16 C17 1.3637(18)
C16 H16 0.9500
C17 C18 1.4209(18)
C17 H17 0.9500
C18 C19 1.5080(16)
C19 H19A 0.9800
C19 H19B 0.9800
C19 H19C 0.9800
C20 C21 1.5330(19)
C20 C22 1.5407(18)
C20 C23 1.5440(17)
C21 H21A 0.9800
C21 H21B 0.9800
C21 H21C 0.9800
C22 H22A 0.9800
C22 H22B 0.9800
C22 H22C 0.9800
C23 C24 1.3922(18)
C23 C28 1.3956(19)
C24 C25 1.395(2)
C24 H24 0.9500
C25 C26 1.383(2)
C25 H25 0.9500
C26 C27 1.391(2)
C26 H26 0.9500
C27 C28 1.3883(19)
C27 H27 0.9500
C28 H28 0.9500
O2 C31 1.2284(15)
N2 C31 1.3440(15)
N2 C50 1.4791(15)
N2 H2 0.808(17)
C31 C32 1.5161(16)
C32 C33 1.4019(17)
C32 C38 1.4101(17)
C33 C34 1.3829(17)
C33 H33 0.9500
C34 C35 1.3941(18)
C34 H34 0.9500
C35 C37 1.4003(17)
C35 C36 1.5075(17)
C36 H36A 0.9800
C36 H36B 0.9800
C36 H36C 0.9800
C36 H36D 0.9800
C36 H36E 0.9800
C36 H36F 0.9800
C37 C38 1.3970(17)
C37 H37 0.9500
C38 C39 1.5055(16)
C39 C48 1.3846(17)
C39 C40 1.4306(17)
C40 C41 1.4210(17)
C40 C45 1.4302(17)
C41 C42 1.3703(17)
C41 H41 0.9500
C42 C43 1.4135(19)
C42 H42 0.9500
C43 C44 1.3694(19)
C43 H43 0.9500
C44 C45 1.4177(18)
C44 H44 0.9500
C45 C46 1.4184(17)
C46 C47 1.3660(18)
C46 H46 0.9500
C47 C48 1.4219(17)
C47 H47 0.9500
C48 C49 1.5096(17)
C49 H49A 0.9800
C49 H49B 0.9800
C49 H49C 0.9800
C50 C51 1.5318(17)
C50 C52 1.5365(16)
C50 C53 1.5407(16)
C51 H51A 0.9800
C51 H51B 0.9800
C51 H51C 0.9800
C52 H52A 0.9800
C52 H52B 0.9800
C52 H52C 0.9800
C53 C58 1.3941(17)
C53 C54 1.3970(18)
C54 C55 1.3916(18)
C54 H54 0.9500
C55 C56 1.393(2)
C55 H55 0.9500
C56 C57 1.384(2)
C56 H56 0.9500
C57 C58 1.3958(18)
C57 H57 0.9500
C58 H58 0.9500
